data_7120096
loop_
_publ_author_name
'Ben-Daat, Hagit'
'Rock, Christopher L.'
'Flores, Marco'
'Groy, Thomas L.'
'Bowman, Amanda C.'
'Trovitch, Ryan J.'

_publ_section_title
;
 Hydroboration of Alkynes and Nitriles Using an \a-Diimine Cobalt Hydride
 Catalyst
;
_journal_name_full 'Chem. Commun.'
_journal_paper_doi 10.1039/C7CC02281F
_journal_year 2017
_chemical_formula_moiety 'C34 H39 Co N2 P2'
_chemical_formula_sum 'C34 H39 Co N2 P2'
_chemical_formula_weight 596.54
_space_group_crystal_system monoclinic
_space_group_IT_number 14
_space_group_name_Hall '-P 2ybc'
_space_group_name_H-M_alt 'P 1 21/c 1'
_symmetry_space_group_name_Hall '-P 2ybc'
_symmetry_space_group_name_H-M 'P 1 21/c 1'
_atom_sites_solution_hydrogens mixed
_atom_sites_solution_primary direct
_atom_sites_solution_secondary difmap
_audit_update_record
;
2017-03-21 deposited with the CCDC.
2017-05-05 downloaded from the CCDC.
;
_cell_angle_alpha 90
_cell_angle_beta 101.3560(10)
_cell_angle_gamma 90
_cell_formula_units_Z 4
_cell_length_a 17.6171(9)
_cell_length_b 9.4154(5)
_cell_length_c 18.1381(9)
_cell_measurement_reflns_used 9606
_cell_measurement_temperature 123.(2)
_cell_measurement_theta_max 30.4718
_cell_measurement_theta_min 2.3583
_cell_volume 2949.7(3)
_computing_cell_refinement 'SAINT V7.68A (Bruker AXS, 2009)'
_computing_data_collection 'Bruker Instrument Service v2010, 9, 0, 0 (Bruker AXS, 2010)'
_computing_data_reduction 'SAINT V7.68A (Bruker AXS, 2009)'
_computing_molecular_graphics 'XShell ver. 6.3.1 (Bruker AXS, 2004)'
_computing_publication_material 'Bruker APEX2 v2010.9-1 (Bruker AXS, 2010)'
_computing_structure_refinement 'SHELXL-97 (Sheldrick, 2008)'
_computing_structure_solution 'SHELXS-97 (Sheldrick, 2008)'
_diffrn_ambient_temperature 123.(2)
_diffrn_detector_area_resol_mean 8.3330
_diffrn_measured_fraction_theta_full 1.000
_diffrn_measured_fraction_theta_max 1.000
_diffrn_measurement_device_type 'Bruker Smart APEX'
_diffrn_measurement_method '\w and \f scans'
_diffrn_radiation_monochromator graphite
_diffrn_radiation_type MoK\a
_diffrn_radiation_wavelength 0.71073
_diffrn_reflns_av_R_equivalents 0.0328
_diffrn_reflns_av_unetI/netI 0.0255
_diffrn_reflns_limit_h_max 20
_diffrn_reflns_limit_h_min -20
_diffrn_reflns_limit_k_max 11
_diffrn_reflns_limit_k_min -11
_diffrn_reflns_limit_l_max 21
_diffrn_reflns_limit_l_min -21
_diffrn_reflns_number 22879
_diffrn_reflns_theta_full 25.00
_diffrn_reflns_theta_max 25.00
_diffrn_reflns_theta_min 2.29
_diffrn_source 'fine-focus sealed tube'
_diffrn_source_type 'sealed tube'
_exptl_absorpt_coefficient_mu 0.717
_exptl_absorpt_correction_T_max 0.91
_exptl_absorpt_correction_T_min 0.75
_exptl_absorpt_correction_type multi-scan
_exptl_absorpt_process_details 'SADABS Version 2008/1 (Bruker AXS, 2008)'
_exptl_crystal_colour 'clear dark green'
_exptl_crystal_density_diffrn 1.343
_exptl_crystal_density_method 'not measured'
_exptl_crystal_description plate
_exptl_crystal_F_000 1256
_exptl_crystal_size_max 0.174
_exptl_crystal_size_mid 0.146
_exptl_crystal_size_min 0.138
_refine_diff_density_max 0.325
_refine_diff_density_min -0.362
_refine_ls_extinction_method none
_refine_ls_goodness_of_fit_ref 1.038
_refine_ls_hydrogen_treatment mixed
_refine_ls_matrix_type full
_refine_ls_number_parameters 358
_refine_ls_number_reflns 5187
_refine_ls_number_restraints 0
_refine_ls_restrained_S_all 1.038
_refine_ls_R_factor_all 0.0345
_refine_ls_R_factor_gt 0.0275
_refine_ls_shift/su_max 0.001
_refine_ls_shift/su_mean 0.000
_refine_ls_structure_factor_coef Fsqd
_refine_ls_weighting_details 'w=1/[\s^2^(Fo^2^)+(0.0343P)^2^+1.5681P] where P=(Fo^2^+2Fc^2^)/3'
_refine_ls_weighting_scheme calc
_refine_ls_wR_factor_gt 0.0673
_refine_ls_wR_factor_ref 0.0715
_reflns_number_gt 4463
_reflns_number_total 5187
_reflns_threshold_expression 'I > 2\s(I)'
_cod_data_source_file c7cc02281f2.cif
_cod_data_source_block Ph2PPrDICoH
_cod_database_code 7120096

loop_
_space_group_symop_operation_xyz
'x, y, z'
'-x, y+1/2, -z+1/2'
'-x, -y, -z'
'x, -y-1/2, z-1/2'

loop_
_atom_site_type_symbol
_atom_site_label
_atom_site_fract_x
_atom_site_fract_y
_atom_site_fract_z
_atom_site_U_iso_or_equiv
_atom_site_adp_type
_atom_site_calc_flag
_atom_site_refinement_flags_adp
_atom_site_refinement_flags_posn
_atom_site_occupancy
Co Co1 0.31170(2) 0.03988(2) 0.36904(2) 0.01689(8) Uani d . . 1
P P1 0.22127(2) -0.02832(5) 0.42477(2) 0.01776(11) Uani d . . 1
P P2 0.29547(2) -0.02077(5) 0.25347(2) 0.01656(11) Uani d . . 1
N N1 0.38042(8) 0.08529(16) 0.45954(8) 0.0210(3) Uani d . . 1
N N2 0.31827(8) 0.24047(16) 0.35348(8) 0.0198(3) Uani d . . 1
C C1 0.44010(11) 0.2784(2) 0.54662(11) 0.0321(5) Uani d . . 1
H H1A 0.4127 0.2551 0.5871 0.048 Uiso calc U R 1
H H1B 0.4461 0.3817 0.544 0.048 Uiso calc U R 1
H H1C 0.4913 0.2334 0.5567 0.048 Uiso calc U R 1
C C2 0.39417(10) 0.2246(2) 0.47267(10) 0.0229(4) Uani d . . 1
C C3 0.36205(10) 0.31166(19) 0.41182(10) 0.0219(4) Uani d . . 1
C C4 0.37200(12) 0.4703(2) 0.41020(12) 0.0322(5) Uani d . . 1
H H4A 0.3953 0.4964 0.3673 0.048 Uiso calc U R 1
H H4B 0.4058 0.5014 0.4569 0.048 Uiso calc U R 1
H H4C 0.3214 0.5163 0.4053 0.048 Uiso calc U R 1
C C5 0.39927(10) -0.0145(2) 0.52268(10) 0.0247(4) Uani d . . 1
H H5A 0.4433 0.0231 0.56 0.03 Uiso calc U R 1
H H5B 0.4152 -0.1066 0.5041 0.03 Uiso calc U R 1
C C6 0.32972(10) -0.0382(2) 0.56083(10) 0.0245(4) Uani d . . 1
H H6A 0.3475 -0.0891 0.6089 0.029 Uiso calc U R 1
H H6B 0.3092 0.0552 0.5726 0.029 Uiso calc U R 1
C C7 0.26429(10) -0.1236(2) 0.51207(10) 0.0242(4) Uani d . . 1
H H7A 0.2235 -0.1428 0.5413 0.029 Uiso calc U R 1
H H7B 0.2849 -0.216 0.499 0.029 Uiso calc U R 1
C C8 0.16506(10) 0.10675(19) 0.46494(9) 0.0193(4) Uani d . . 1
C C9 0.18286(10) 0.2494(2) 0.46096(10) 0.0247(4) Uani d . . 1
H H9 0.2228 0.278 0.4358 0.03 Uiso calc U R 1
C C10 0.14249(11) 0.3510(2) 0.49357(11) 0.0276(4) Uani d . . 1
H H10 0.1556 0.4486 0.4913 0.033 Uiso calc U R 1
C C11 0.08341(10) 0.3105(2) 0.52917(10) 0.0262(4) Uani d . . 1
H H11 0.055 0.3803 0.5501 0.031 Uiso calc U R 1
C C12 0.06587(11) 0.1687(2) 0.53417(11) 0.0285(4) Uani d . . 1
H H12 0.0257 0.1406 0.5591 0.034 Uiso calc U R 1
C C13 0.10676(11) 0.0668(2) 0.50279(10) 0.0259(4) Uani d . . 1
H H13 0.095 -0.0309 0.5071 0.031 Uiso calc U R 1
C C14 0.14127(10) -0.14526(19) 0.38190(10) 0.0205(4) Uani d . . 1
C C15 0.08147(11) -0.0864(2) 0.32933(10) 0.0250(4) Uani d . . 1
H H15 0.0839 0.011 0.3163 0.03 Uiso calc U R 1
C C16 0.01819(11) -0.1672(2) 0.29551(11) 0.0296(4) Uani d . . 1
H H16 -0.0225 -0.1249 0.2601 0.036 Uiso calc U R 1
C C17 0.01456(11) -0.3087(2) 0.31344(11) 0.0303(5) Uani d . . 1
H H17 -0.0288 -0.3642 0.2908 0.036 Uiso calc U R 1
C C18 0.07387(12) -0.3696(2) 0.36430(12) 0.0342(5) Uani d . . 1
H H18 0.0717 -0.4676 0.3761 0.041 Uiso calc U R 1
C C19 0.13711(11) -0.2884(2) 0.39856(11) 0.0298(4) Uani d . . 1
H H19 0.1777 -0.3314 0.4337 0.036 Uiso calc U R 1
C C20 0.28112(11) 0.32869(19) 0.28996(11) 0.0262(4) Uani d . . 1
H H20A 0.3216 0.3839 0.2718 0.031 Uiso calc U R 1
H H20B 0.2463 0.3973 0.3081 0.031 Uiso calc U R 1
C C21 0.23469(11) 0.24670(19) 0.22431(10) 0.0251(4) Uani d . . 1
H H21A 0.2124 0.3141 0.1839 0.03 Uiso calc U R 1
H H21B 0.1913 0.1976 0.2409 0.03 Uiso calc U R 1
C C22 0.28414(10) 0.13718(18) 0.19292(10) 0.0215(4) Uani d . . 1
H H22A 0.3356 0.1781 0.1913 0.026 Uiso calc U R 1
H H22B 0.2588 0.1107 0.1411 0.026 Uiso calc U R 1
C C23 0.37519(10) -0.11708(19) 0.22330(10) 0.0194(4) Uani d . . 1
C C24 0.42047(11) -0.2125(2) 0.27180(11) 0.0294(4) Uani d . . 1
H H24 0.4119 -0.2238 0.3216 0.035 Uiso calc U R 1
C C25 0.47830(11) -0.2915(2) 0.24819(11) 0.0336(5) Uani d . . 1
H H25 0.5073 -0.3589 0.2813 0.04 Uiso calc U R 1
C C26 0.49367(10) -0.2725(2) 0.17737(11) 0.0276(4) Uani d . . 1
H H26 0.5339 -0.3247 0.1618 0.033 Uiso calc U R 1
C C27 0.44989(11) -0.1765(2) 0.12906(11) 0.0263(4) Uani d . . 1
H H27 0.4608 -0.1616 0.0804 0.032 Uiso calc U R 1
C C28 0.39032(10) -0.10171(19) 0.15104(10) 0.0232(4) Uani d . . 1
H H28 0.3594 -0.0392 0.1165 0.028 Uiso calc U R 1
C C29 0.21458(10) -0.13535(18) 0.20953(9) 0.0184(4) Uani d . . 1
C C30 0.21375(11) -0.2779(2) 0.22985(11) 0.0261(4) Uani d . . 1
H H30 0.2555 -0.3157 0.2657 0.031 Uiso calc U R 1
C C31 0.15260(11) -0.3651(2) 0.19826(12) 0.0300(4) Uani d . . 1
H H31 0.1528 -0.462 0.2128 0.036 Uiso calc U R 1
C C32 0.09118(11) -0.3127(2) 0.14576(11) 0.0272(4) Uani d . . 1
H H32 0.0495 -0.3732 0.1241 0.033 Uiso calc U R 1
C C33 0.09120(11) -0.1727(2) 0.12539(11) 0.0303(4) Uani d . . 1
H H33 0.0493 -0.1359 0.0893 0.036 Uiso calc U R 1
C C34 0.15203(11) -0.0839(2) 0.15705(10) 0.0256(4) Uani d . . 1
H H34 0.1509 0.0132 0.1427 0.031 Uiso calc U R 1
H H1 0.3260(10) -0.111(2) 0.3747(10) 0.022(5) Uiso d . . 1

loop_
_atom_site_aniso_label
_atom_site_aniso_U_11
_atom_site_aniso_U_22
_atom_site_aniso_U_33
_atom_site_aniso_U_12
_atom_site_aniso_U_13
_atom_site_aniso_U_23
Co1 0.01617(13) 0.01769(13) 0.01674(13) -0.00153(9) 0.00305(9) -0.00068(9)
P1 0.0168(2) 0.0179(2) 0.0187(2) -0.00062(17) 0.00396(17) 0.00148(18)
P2 0.0154(2) 0.0176(2) 0.0163(2) 0.00052(17) 0.00223(17) 0.00079(17)
N1 0.0157(7) 0.0274(8) 0.0200(8) -0.0005(6) 0.0038(6) -0.0014(6)
N2 0.0188(7) 0.0206(8) 0.0208(8) -0.0014(6) 0.0058(6) -0.0016(6)
C1 0.0275(10) 0.0413(12) 0.0270(10) -0.0043(9) 0.0043(8) -0.0104(9)
C2 0.0168(9) 0.0286(10) 0.0242(9) -0.0035(7) 0.0064(7) -0.0080(8)
C3 0.0180(9) 0.0227(9) 0.0267(10) -0.0034(7) 0.0083(7) -0.0058(8)
C4 0.0319(11) 0.0253(11) 0.0392(12) -0.0061(9) 0.0066(9) -0.0086(9)
C5 0.0204(9) 0.0317(10) 0.0205(9) 0.0029(8) 0.0005(7) -0.0014(8)
C6 0.0241(9) 0.0305(10) 0.0181(9) 0.0048(8) 0.0025(7) 0.0036(8)
C7 0.0242(9) 0.0251(10) 0.0238(9) 0.0029(8) 0.0057(8) 0.0068(8)
C8 0.0176(8) 0.0231(9) 0.0163(8) 0.0003(7) 0.0011(7) -0.0006(7)
C9 0.0216(9) 0.0248(10) 0.0290(10) -0.0009(8) 0.0084(8) 0.0012(8)
C10 0.0284(10) 0.0216(10) 0.0330(11) -0.0007(8) 0.0065(8) -0.0011(8)
C11 0.0224(9) 0.0313(11) 0.0243(10) 0.0020(8) 0.0027(8) -0.0073(8)
C12 0.0250(10) 0.0360(11) 0.0264(10) -0.0058(8) 0.0097(8) -0.0061(9)
C13 0.0269(10) 0.0263(10) 0.0258(10) -0.0048(8) 0.0083(8) -0.0014(8)
C14 0.0200(9) 0.0236(9) 0.0196(9) -0.0024(7) 0.0077(7) -0.0010(7)
C15 0.0282(10) 0.0238(10) 0.0231(10) -0.0024(8) 0.0050(8) 0.0008(8)
C16 0.0248(10) 0.0378(12) 0.0252(10) -0.0014(9) 0.0021(8) -0.0035(9)
C17 0.0277(10) 0.0367(12) 0.0274(10) -0.0116(9) 0.0078(8) -0.0100(9)
C18 0.0388(12) 0.0246(11) 0.0395(12) -0.0091(9) 0.0085(10) -0.0016(9)
C19 0.0289(10) 0.0246(10) 0.0341(11) -0.0024(8) 0.0024(9) 0.0030(9)
C20 0.0315(10) 0.0180(9) 0.0290(10) 0.0016(8) 0.0061(8) 0.0016(8)
C21 0.0269(10) 0.0220(9) 0.0249(10) 0.0049(8) 0.0013(8) 0.0043(8)
C22 0.0227(9) 0.0202(9) 0.0208(9) -0.0010(7) 0.0024(7) 0.0021(7)
C23 0.0161(8) 0.0210(9) 0.0211(9) -0.0024(7) 0.0035(7) -0.0034(7)
C24 0.0256(10) 0.0421(12) 0.0205(10) 0.0091(9) 0.0046(8) 0.0023(9)
C25 0.0250(10) 0.0441(13) 0.0292(11) 0.0124(9) -0.0003(9) 0.0014(9)
C26 0.0180(9) 0.0319(11) 0.0331(11) 0.0010(8) 0.0059(8) -0.0073(9)
C27 0.0287(10) 0.0265(10) 0.0268(10) -0.0047(8) 0.0129(8) -0.0035(8)
C28 0.0255(10) 0.0198(9) 0.0240(9) -0.0003(8) 0.0042(8) 0.0007(7)
C29 0.0172(8) 0.0224(9) 0.0160(8) 0.0003(7) 0.0045(7) -0.0031(7)
C30 0.0236(9) 0.0213(9) 0.0309(10) 0.0020(8) -0.0006(8) 0.0009(8)
C31 0.0309(10) 0.0183(10) 0.0411(12) -0.0009(8) 0.0078(9) -0.0026(8)
C32 0.0236(10) 0.0297(11) 0.0285(10) -0.0064(8) 0.0053(8) -0.0111(8)
C33 0.0234(10) 0.0378(12) 0.0267(10) -0.0017(9) -0.0025(8) 0.0001(9)
C34 0.0246(10) 0.0230(10) 0.0268(10) -0.0005(8) -0.0006(8) 0.0033(8)

loop_
_atom_type_symbol
_atom_type_description
_atom_type_scat_dispersion_real
_atom_type_scat_dispersion_imag
_atom_type_scat_source
C C 0.0033 0.0016 'International Tables Vol C Tables 4.2.6.8 and 6.1.1.4'
H H 0.0000 0.0000 'International Tables Vol C Tables 4.2.6.8 and 6.1.1.4'
N N 0.0061 0.0033 'International Tables Vol C Tables 4.2.6.8 and 6.1.1.4'
P P 0.1023 0.0942 'International Tables Vol C Tables 4.2.6.8 and 6.1.1.4'
Co Co 0.3494 0.9721 'International Tables Vol C Tables 4.2.6.8 and 6.1.1.4'

loop_
_geom_angle_atom_site_label_1
_geom_angle_atom_site_label_2
_geom_angle_atom_site_label_3
_geom_angle
N1 Co1 N2 81.83(6)
N1 Co1 P2 148.54(5)
N2 Co1 P2 96.85(5)
N1 Co1 P1 93.82(5)
N2 Co1 P1 115.86(5)
P2 Co1 P1 114.437(19)
N1 Co1 H1 95.0(7)
N2 Co1 H1 165.0(7)
P2 Co1 H1 78.2(7)
P1 Co1 H1 78.9(7)
C14 P1 C8 98.83(8)
C14 P1 C7 102.89(8)
C8 P1 C7 99.06(8)
C14 P1 Co1 123.98(6)
C8 P1 Co1 119.01(6)
C7 P1 Co1 109.36(6)
C22 P2 C29 103.43(8)
C22 P2 C23 102.73(8)
C29 P2 C23 98.83(8)
C22 P2 Co1 110.37(6)
C29 P2 Co1 121.64(6)
C23 P2 Co1 117.40(6)
C2 N1 C5 118.73(15)
C2 N1 Co1 115.90(12)
C5 N1 Co1 122.78(12)
C3 N2 C20 115.47(15)
C3 N2 Co1 114.42(12)
C20 N2 Co1 130.06(12)
C2 C1 H1A 109.5
C2 C1 H1B 109.5
H1A C1 H1B 109.5
C2 C1 H1C 109.5
H1A C1 H1C 109.5
H1B C1 H1C 109.5
N1 C2 C3 113.56(15)
N1 C2 C1 122.00(17)
C3 C2 C1 124.44(17)
N2 C3 C2 113.86(16)
N2 C3 C4 121.70(17)
C2 C3 C4 124.42(17)
C3 C4 H4A 109.5
C3 C4 H4B 109.5
H4A C4 H4B 109.5
C3 C4 H4C 109.5
H4A C4 H4C 109.5
H4B C4 H4C 109.5
N1 C5 C6 111.46(14)
N1 C5 H5A 109.3
C6 C5 H5A 109.3
N1 C5 H5B 109.3
C6 C5 H5B 109.3
H5A C5 H5B 108.0
C7 C6 C5 113.02(15)
C7 C6 H6A 109.0
C5 C6 H6A 109.0
C7 C6 H6B 109.0
C5 C6 H6B 109.0
H6A C6 H6B 107.8
C6 C7 P1 112.00(13)
C6 C7 H7A 109.2
P1 C7 H7A 109.2
C6 C7 H7B 109.2
P1 C7 H7B 109.2
H7A C7 H7B 107.9
C9 C8 C13 118.92(17)
C9 C8 P1 120.18(13)
C13 C8 P1 120.82(14)
C8 C9 C10 120.32(17)
C8 C9 H9 119.8
C10 C9 H9 119.8
C11 C10 C9 120.27(18)
C11 C10 H10 119.9
C9 C10 H10 119.9
C12 C11 C10 119.81(18)
C12 C11 H11 120.1
C10 C11 H11 120.1
C11 C12 C13 120.13(18)
C11 C12 H12 119.9
C13 C12 H12 119.9
C12 C13 C8 120.51(18)
C12 C13 H13 119.7
C8 C13 H13 119.7
C19 C14 C15 118.16(17)
C19 C14 P1 124.04(14)
C15 C14 P1 117.81(14)
C16 C15 C14 121.25(18)
C16 C15 H15 119.4
C14 C15 H15 119.4
C17 C16 C15 119.78(19)
C17 C16 H16 120.1
C15 C16 H16 120.1
C18 C17 C16 119.83(18)
C18 C17 H17 120.1
C16 C17 H17 120.1
C17 C18 C19 120.41(19)
C17 C18 H18 119.8
C19 C18 H18 119.8
C14 C19 C18 120.56(18)
C14 C19 H19 119.7
C18 C19 H19 119.7
N2 C20 C21 114.65(15)
N2 C20 H20A 108.6
C21 C20 H20A 108.6
N2 C20 H20B 108.6
C21 C20 H20B 108.6
H20A C20 H20B 107.6
C20 C21 C22 112.12(15)
C20 C21 H21A 109.2
C22 C21 H21A 109.2
C20 C21 H21B 109.2
C22 C21 H21B 109.2
H21A C21 H21B 107.9
C21 C22 P2 109.03(12)
C21 C22 H22A 109.9
P2 C22 H22A 109.9
C21 C22 H22B 109.9
P2 C22 H22B 109.9
H22A C22 H22B 108.3
C24 C23 C28 117.94(16)
C24 C23 P2 120.31(13)
C28 C23 P2 121.70(14)
C23 C24 C25 120.79(18)
C23 C24 H24 119.6
C25 C24 H24 119.6
C26 C25 C24 120.49(18)
C26 C25 H25 119.8
C24 C25 H25 119.8
C25 C26 C27 119.25(18)
C25 C26 H26 120.4
C27 C26 H26 120.4
C26 C27 C28 120.60(17)
C26 C27 H27 119.7
C28 C27 H27 119.7
C27 C28 C23 120.86(17)
C27 C28 H28 119.6
C23 C28 H28 119.6
C30 C29 C34 117.87(16)
C30 C29 P2 119.88(13)
C34 C29 P2 122.23(14)
C31 C30 C29 120.62(17)
C31 C30 H30 119.7
C29 C30 H30 119.7
C32 C31 C30 120.85(18)
C32 C31 H31 119.6
C30 C31 H31 119.6
C33 C32 C31 119.13(17)
C33 C32 H32 120.4
C31 C32 H32 120.4
C32 C33 C34 120.55(18)
C32 C33 H33 119.7
C34 C33 H33 119.7
C33 C34 C29 120.98(18)
C33 C34 H34 119.5
C29 C34 H34 119.5

loop_
_geom_bond_atom_site_label_1
_geom_bond_atom_site_label_2
_geom_bond_distance
Co1 N1 1.8869(14)
Co1 N2 1.9164(15)
Co1 P2 2.1367(5)
Co1 P1 2.1464(5)
Co1 H1 1.439(19)
P1 C14 1.8362(18)
P1 C8 1.8474(18)
P1 C7 1.8475(18)
P2 C22 1.8361(18)
P2 C29 1.8392(17)
P2 C23 1.8432(18)
N1 C2 1.347(2)
N1 C5 1.468(2)
N2 C3 1.357(2)
N2 C20 1.466(2)
C1 C2 1.511(2)
C1 H1A 0.98
C1 H1B 0.98
C1 H1C 0.98
C2 C3 1.401(3)
C3 C4 1.505(3)
C4 H4A 0.98
C4 H4B 0.98
C4 H4C 0.98
C5 C6 1.537(3)
C5 H5A 0.99
C5 H5B 0.99
C6 C7 1.535(3)
C6 H6A 0.99
C6 H6B 0.99
C7 H7A 0.99
C7 H7B 0.99
C8 C9 1.384(3)
C8 C13 1.395(3)
C9 C10 1.392(3)
C9 H9 0.95
C10 C11 1.382(3)
C10 H10 0.95
C11 C12 1.378(3)
C11 H11 0.95
C12 C13 1.387(3)
C12 H12 0.95
C13 H13 0.95
C14 C19 1.386(3)
C14 C15 1.389(3)
C15 C16 1.389(3)
C15 H15 0.95
C16 C17 1.376(3)
C16 H16 0.95
C17 C18 1.375(3)
C17 H17 0.95
C18 C19 1.393(3)
C18 H18 0.95
C19 H19 0.95
C20 C21 1.516(3)
C20 H20A 0.99
C20 H20B 0.99
C21 C22 1.530(3)
C21 H21A 0.99
C21 H21B 0.99
C22 H22A 0.99
C22 H22B 0.99
C23 C24 1.393(3)
C23 C28 1.396(2)
C24 C25 1.395(3)
C24 H24 0.95
C25 C26 1.376(3)
C25 H25 0.95
C26 C27 1.383(3)
C26 H26 0.95
C27 C28 1.386(3)
C27 H27 0.95
C28 H28 0.95
C29 C30 1.393(3)
C29 C34 1.393(2)
C30 C31 1.385(3)
C30 H30 0.95
C31 C32 1.383(3)
C31 H31 0.95
C32 C33 1.369(3)
C32 H32 0.95
C33 C34 1.391(3)
C33 H33 0.95
C34 H34 0.95

loop_
_geom_hbond_atom_site_label_D
_geom_hbond_atom_site_label_H
_geom_hbond_atom_site_label_A
_geom_hbond_distance_DH
_geom_hbond_distance_HA
_geom_hbond_distance_DA
_geom_hbond_angle_DHA
C9 H9 N2 0.95 2.48 3.366(2) 154.3

loop_
_geom_torsion_atom_site_label_1
_geom_torsion_atom_site_label_2
_geom_torsion_atom_site_label_3
_geom_torsion_atom_site_label_4
_geom_torsion
N2 Co1 N1 C2 5.83(12)
P2 Co1 N1 C2 95.60(14)
P1 Co1 N1 C2 -109.77(12)
N2 Co1 N1 C5 167.28(14)
P2 Co1 N1 C5 -102.94(14)
P1 Co1 N1 C5 51.69(13)
C5 N1 C2 C3 -169.67(15)
Co1 N1 C2 C3 -7.4(2)
C5 N1 C2 C1 10.3(2)
Co1 N1 C2 C1 172.56(13)
C20 N2 C3 C2 177.66(15)
Co1 N2 C3 C2 -0.09(19)
C20 N2 C3 C4 -0.7(2)
Co1 N2 C3 C4 -178.45(14)
N1 C2 C3 N2 4.8(2)
C1 C2 C3 N2 -175.21(16)
N1 C2 C3 C4 -176.92(17)
C1 C2 C3 C4 3.1(3)
C2 N1 C5 C6 91.21(19)
Co1 N1 C5 C6 -69.74(18)
N1 C5 C6 C7 70.5(2)
C5 C6 C7 P1 -64.02(18)
C14 P1 C7 C6 -175.67(13)
C8 P1 C7 C6 -74.37(14)
Co1 P1 C7 C6 50.84(14)
C14 P1 C8 C9 -139.07(15)
C7 P1 C8 C9 116.25(15)
Co1 P1 C8 C9 -1.94(17)
C14 P1 C8 C13 44.04(16)
C7 P1 C8 C13 -60.64(16)
Co1 P1 C8 C13 -178.83(12)
C13 C8 C9 C10 -0.7(3)
P1 C8 C9 C10 -177.65(14)
C8 C9 C10 C11 -1.0(3)
C9 C10 C11 C12 1.8(3)
C10 C11 C12 C13 -0.8(3)
C11 C12 C13 C8 -1.0(3)
C9 C8 C13 C12 1.7(3)
P1 C8 C13 C12 178.66(14)
C8 P1 C14 C19 -122.65(17)
C7 P1 C14 C19 -21.18(18)
Co1 P1 C14 C19 103.19(16)
C8 P1 C14 C15 57.60(15)
C7 P1 C14 C15 159.08(14)
Co1 P1 C14 C15 -76.56(15)
C19 C14 C15 C16 1.5(3)
P1 C14 C15 C16 -178.71(14)
C14 C15 C16 C17 -0.7(3)
C15 C16 C17 C18 -0.5(3)
C16 C17 C18 C19 0.9(3)
C15 C14 C19 C18 -1.1(3)
P1 C14 C19 C18 179.13(15)
C17 C18 C19 C14 -0.1(3)
C3 N2 C20 C21 178.05(15)
Co1 N2 C20 C21 -4.6(2)
N2 C20 C21 C22 -58.1(2)
C20 C21 C22 P2 79.58(17)
C29 P2 C22 C21 91.96(13)
C23 P2 C22 C21 -165.58(12)
Co1 P2 C22 C21 -39.63(13)
C22 P2 C23 C24 156.13(15)
C29 P2 C23 C24 -97.85(16)
Co1 P2 C23 C24 34.86(17)
C22 P2 C23 C28 -26.43(16)
C29 P2 C23 C28 79.59(16)
Co1 P2 C23 C28 -147.69(13)
C28 C23 C24 C25 -0.9(3)
P2 C23 C24 C25 176.59(16)
C23 C24 C25 C26 2.5(3)
C24 C25 C26 C27 -1.5(3)
C25 C26 C27 C28 -1.1(3)
C26 C27 C28 C23 2.7(3)
C24 C23 C28 C27 -1.6(3)
P2 C23 C28 C27 -179.14(14)
C22 P2 C29 C30 165.80(15)
C23 P2 C29 C30 60.36(16)
Co1 P2 C29 C30 -69.63(16)
C22 P2 C29 C34 -15.73(17)
C23 P2 C29 C34 -121.17(16)
Co1 P2 C29 C34 108.85(14)
C34 C29 C30 C31 0.3(3)
P2 C29 C30 C31 178.87(15)
C29 C30 C31 C32 0.2(3)
C30 C31 C32 C33 -0.3(3)
C31 C32 C33 C34 -0.1(3)
C32 C33 C34 C29 0.6(3)
C30 C29 C34 C33 -0.7(3)
P2 C29 C34 C33 -179.23(15)
